data_4501031
loop_
_publ_author_name
'Mart\'inez Casado, F. J.'
'Fabelo, O.'
'Rodr\'iguez-Velamaz\'an, J. A.'
'Ramos Riesco, M.'
'Rodr\'iguez Cheda, J. A.'
'Labrador, A.'
'Rodr\'iguez-Blanco, C.'
'Campo, J.'
'S\'anchez-Alarcos, V.'
'M\"uller, H.'

_publ_section_title
;
 Manganese(II) Butyrate-Based MOFs: Structures, Thermal and Magnetic
 Properties
;
_journal_issue 9
_journal_name_full 'Crystal Growth &amp; Design'
_journal_page_first 4080
_journal_paper_doi 10.1021/cg200649n
_journal_volume 11
_journal_year 2011
_chemical_formula_moiety 5(Mn+2),10(C4O2H7-),2(H2O)
_chemical_formula_sum 'C40 H74 Mn5 O22'
_chemical_formula_weight 1181.69
_chemical_name_common 'Pentamanganese(II) decabutyrate dihydrate'
_chemical_name_systematic 'Manganese(II) butyrate hydrate (0.4)'
_space_group_IT_number 206
_symmetry_cell_setting cubic
_symmetry_space_group_name_Hall '-I 2b 2c 3'
_symmetry_space_group_name_H-M 'I a -3'
_atom_sites_solution_hydrogens geom
_atom_sites_solution_primary direct
_atom_sites_solution_secondary difmap
_audit_creation_method SHELXL-97
_cell_angle_alpha 90.00
_cell_angle_beta 90.00
_cell_angle_gamma 90.00
_cell_formula_units_Z 48
_cell_length_a 40.580(5)
_cell_length_b 40.580(5)
_cell_length_c 40.580(5)
_cell_measurement_temperature 298(2)
_cell_volume 66825(14)
_computing_cell_refinement 'DENZO-SMN (Otwinowski & Minor, 1997)'
_computing_data_collection 'CCD Server Software Huber'
_computing_data_reduction DENZO-SMN
_computing_molecular_graphics 'Mercury 1.4.2. and ORTEP-3 (Farrugia, 1997)'
_computing_publication_material 'SHELXL-97 (Sheldrick, 1997)'
_computing_structure_refinement 'SHELXL-97 (Sheldrick, 1997)'
_computing_structure_solution 'SHELXS-97 (Sheldrick, 1990)'
_diffrn_ambient_temperature 298(2)
_diffrn_detector_area_resol_mean 9.77
_diffrn_measured_fraction_theta_full 0.999
_diffrn_measured_fraction_theta_max 0.999
_diffrn_measurement_device_type ADSCq210rCCD-HUBER
_diffrn_measurement_method 'f\ scans'
_diffrn_radiation_monochromator Synchrotron
_diffrn_radiation_source Synchrotron
_diffrn_radiation_type Synchrotron
_diffrn_radiation_wavelength 0.75130
_diffrn_reflns_av_R_equivalents 0.0000
_diffrn_reflns_av_sigmaI/netI 0.0215
_diffrn_reflns_limit_h_max 37
_diffrn_reflns_limit_h_min 0
_diffrn_reflns_limit_k_max 38
_diffrn_reflns_limit_k_min 0
_diffrn_reflns_limit_l_max 54
_diffrn_reflns_limit_l_min 2
_diffrn_reflns_number 13744
_diffrn_reflns_theta_full 29.99
_diffrn_reflns_theta_max 29.99
_diffrn_reflns_theta_min 1.84
_exptl_absorpt_coefficient_mu 1.172
_exptl_absorpt_correction_type none
_exptl_crystal_colour pink
_exptl_crystal_density_diffrn 1.409
_exptl_crystal_density_method 'not measured'
_exptl_crystal_description prism
_exptl_crystal_F_000 29520
_exptl_crystal_size_max 0.10
_exptl_crystal_size_mid 0.08
_exptl_crystal_size_min 0.06
_refine_diff_density_max 0.803
_refine_diff_density_min -0.502
_refine_diff_density_rms 0.071
_refine_ls_extinction_coef 0.000387(17)
_refine_ls_extinction_expression Fc^*^=kFc[1+0.001xFc^2^\l^3^/sin(2\q)]^-1/4^
_refine_ls_extinction_method SHELXL
_refine_ls_goodness_of_fit_ref 1.006
_refine_ls_hydrogen_treatment mixed
_refine_ls_matrix_type full
_refine_ls_number_parameters 659
_refine_ls_number_reflns 13744
_refine_ls_number_restraints 3
_refine_ls_restrained_S_all 1.006
_refine_ls_R_factor_all 0.0424
_refine_ls_R_factor_gt 0.0394
_refine_ls_shift/su_max 0.003
_refine_ls_shift/su_mean 0.000
_refine_ls_structure_factor_coef Fsqd
_refine_ls_weighting_details 'calc w=1/[\s^2^(Fo^2^)+(0.0682P)^2^+83.1385P] where P=(Fo^2^+2Fc^2^)/3'
_refine_ls_weighting_scheme calc
_refine_ls_wR_factor_gt 0.1109
_refine_ls_wR_factor_ref 0.1137
_reflns_number_gt 12572
_reflns_number_total 13744
_reflns_threshold_expression >2sigma(I)
_cod_data_source_file cg200649n_si_003.cif
_cod_data_source_block MnC4_cubic_298K
_cod_original_cell_volume 66825(13)
_cod_original_sg_symbol_H-M Ia-3
_cod_database_code 4501031

loop_
_symmetry_equiv_pos_as_xyz
'x, y, z'
'-x+1/2, -y, z+1/2'
'-x, y+1/2, -z+1/2'
'x+1/2, -y+1/2, -z'
'z, x, y'
'z+1/2, -x+1/2, -y'
'-z+1/2, -x, y+1/2'
'-z, x+1/2, -y+1/2'
'y, z, x'
'-y, z+1/2, -x+1/2'
'y+1/2, -z+1/2, -x'
'-y+1/2, -z, x+1/2'
'x+1/2, y+1/2, z+1/2'
'-x+1, -y+1/2, z+1'
'-x+1/2, y+1, -z+1'
'x+1, -y+1, -z+1/2'
'z+1/2, x+1/2, y+1/2'
'z+1, -x+1, -y+1/2'
'-z+1, -x+1/2, y+1'
'-z+1/2, x+1, -y+1'
'y+1/2, z+1/2, x+1/2'
'-y+1/2, z+1, -x+1'
'y+1, -z+1, -x+1/2'
'-y+1, -z+1/2, x+1'
'-x, -y, -z'
'x-1/2, y, -z-1/2'
'x, -y-1/2, z-1/2'
'-x-1/2, y-1/2, z'
'-z, -x, -y'
'-z-1/2, x-1/2, y'
'z-1/2, x, -y-1/2'
'z, -x-1/2, y-1/2'
'-y, -z, -x'
'y, -z-1/2, x-1/2'
'-y-1/2, z-1/2, x'
'y-1/2, z, -x-1/2'
'-x+1/2, -y+1/2, -z+1/2'
'x, y+1/2, -z'
'x+1/2, -y, z'
'-x, y, z+1/2'
'-z+1/2, -x+1/2, -y+1/2'
'-z, x, y+1/2'
'z, x+1/2, -y'
'z+1/2, -x, y'
'-y+1/2, -z+1/2, -x+1/2'
'y+1/2, -z, x'
'-y, z, x+1/2'
'y, z+1/2, -x'

loop_
_atom_site_label
_atom_site_type_symbol
_atom_site_fract_x
_atom_site_fract_y
_atom_site_fract_z
_atom_site_U_iso_or_equiv
_atom_site_adp_type
_atom_site_occupancy
_atom_site_symmetry_multiplicity
_atom_site_calc_flag
_atom_site_refinement_flags
_atom_site_disorder_assembly
_atom_site_disorder_group
C1 C 0.23767(5) 0.73129(5) 0.16098(5) 0.0415(4) Uani 1 1 d . . .
C2 C 0.26548(7) 0.70789(9) 0.15334(12) 0.0931(13) Uani 1 1 d . . .
H2A H 0.2624 0.6878 0.1659 0.112 Uiso 1 1 calc R . .
H2B H 0.2861 0.7178 0.1604 0.112 Uiso 1 1 calc R . .
C3 C 0.26818(18) 0.69910(16) 0.11703(17) 0.185(4) Uani 1 1 d . . .
H3A H 0.2478 0.6886 0.1101 0.222 Uiso 1 1 calc R . .
H3B H 0.2706 0.7192 0.1044 0.222 Uiso 1 1 calc R . .
C4 C 0.2958(2) 0.67713(19) 0.1094(3) 0.258(6) Uani 1 1 d . . .
H4A H 0.2961 0.6727 0.0862 0.386 Uiso 1 1 calc R . .
H4B H 0.2932 0.6568 0.1213 0.386 Uiso 1 1 calc R . .
H4C H 0.3161 0.6875 0.1158 0.386 Uiso 1 1 calc R . .
C5 C 0.21367(5) 0.61657(5) 0.14240(6) 0.0467(5) Uani 1 1 d . . .
C6 C 0.24415(7) 0.59539(8) 0.14447(10) 0.0832(10) Uani 1 1 d . . .
H6A H 0.2631 0.6099 0.1463 0.100 Uiso 1 1 calc R . .
H6B H 0.2429 0.5827 0.1647 0.100 Uiso 1 1 calc R . .
C7 C 0.25036(12) 0.57240(14) 0.11720(17) 0.148(2) Uani 1 1 d . . .
H7A H 0.2318 0.5574 0.1158 0.177 Uiso 1 1 calc R . .
H7B H 0.2509 0.5850 0.0969 0.177 Uiso 1 1 calc R . .
C8 C 0.2802(2) 0.5530(2) 0.1190(2) 0.248(5) Uani 1 1 d . . .
H8A H 0.2814 0.5387 0.1002 0.373 Uiso 1 1 calc R . .
H8B H 0.2800 0.5401 0.1388 0.373 Uiso 1 1 calc R . .
H8C H 0.2990 0.5674 0.1191 0.373 Uiso 1 1 calc R . .
C9 C 0.14460(6) 0.59272(6) 0.03579(5) 0.0466(5) Uani 1 1 d . . .
C10 C 0.16271(9) 0.59065(11) 0.00325(8) 0.0899(12) Uani 1 1 d . . .
H10A H 0.1659 0.5675 -0.0018 0.108 Uiso 1 1 calc R . .
H10B H 0.1483 0.5996 -0.0136 0.108 Uiso 1 1 calc R . .
C11 C 0.19338(18) 0.60639(18) 0.00033(15) 0.205(4) Uani 1 1 d D . .
H11A H 0.2080 0.5981 0.0174 0.245 Uiso 1 1 calc R . .
H11B H 0.1904 0.6298 0.0041 0.245 Uiso 1 1 calc R . .
C12 C 0.2097(3) 0.6015(3) -0.03303(18) 0.360(9) Uani 1 1 d D . .
H12A H 0.2303 0.6130 -0.0335 0.540 Uiso 1 1 calc R . .
H12B H 0.1956 0.6099 -0.0500 0.540 Uiso 1 1 calc R . .
H12C H 0.2134 0.5784 -0.0366 0.540 Uiso 1 1 calc R . .
C13 C 0.13486(5) 0.54743(5) 0.12720(5) 0.0349(4) Uani 1 1 d . . .
C14 C 0.15772(7) 0.54933(6) 0.15676(6) 0.0540(6) Uani 1 1 d . . .
H14A H 0.1803 0.5468 0.1493 0.065 Uiso 1 1 calc R . .
H14B H 0.1557 0.5710 0.1667 0.065 Uiso 1 1 calc R . .
C15 C 0.15062(9) 0.52347(7) 0.18267(7) 0.0705(8) Uani 1 1 d . . .
H15A H 0.1488 0.5021 0.1721 0.085 Uiso 1 1 calc R . .
H15B H 0.1690 0.5225 0.1980 0.085 Uiso 1 1 calc R . .
C16 C 0.11951(11) 0.53029(11) 0.20152(9) 0.0943(12) Uani 1 1 d . . .
H16A H 0.1160 0.5132 0.2175 0.141 Uiso 1 1 calc R . .
H16B H 0.1012 0.5309 0.1866 0.141 Uiso 1 1 calc R . .
H16C H 0.1214 0.5511 0.2126 0.141 Uiso 1 1 calc R . .
C17 C 0.07152(5) 0.65057(5) 0.09480(5) 0.0372(4) Uani 1 1 d . . .
C18 C 0.08432(7) 0.68539(6) 0.09896(9) 0.0687(8) Uani 1 1 d . . .
H18A H 0.0921 0.6876 0.1215 0.082 Uiso 1 1 calc R . .
H18B H 0.1033 0.6879 0.0847 0.082 Uiso 1 1 calc R . .
C19 C 0.06246(12) 0.71257(9) 0.09248(16) 0.131(2) Uani 1 1 d . . .
H19A H 0.0736 0.7327 0.0988 0.157 Uiso 1 1 calc R . .
H19B H 0.0434 0.7102 0.1067 0.157 Uiso 1 1 calc R . .
C20 C 0.0508(2) 0.71650(15) 0.05862(19) 0.195(4) Uani 1 1 d . . .
H20A H 0.0361 0.7350 0.0575 0.292 Uiso 1 1 calc R . .
H20B H 0.0393 0.6969 0.0519 0.292 Uiso 1 1 calc R . .
H20C H 0.0692 0.7202 0.0443 0.292 Uiso 1 1 calc R . .
C21 C 0.16920(5) 0.69781(5) 0.08764(5) 0.0403(4) Uani 1 1 d . . .
C22 C 0.17576(12) 0.68902(8) 0.05241(7) 0.0929(13) Uani 1 1 d . . .
H22A H 0.1895 0.6695 0.0524 0.111 Uiso 1 1 calc R . .
H22B H 0.1549 0.6829 0.0425 0.111 Uiso 1 1 calc R . .
C23 C 0.1906(2) 0.71200(15) 0.03175(12) 0.209(4) Uani 1 1 d . . .
H23A H 0.2105 0.7192 0.0428 0.251 Uiso 1 1 calc R . .
H23B H 0.1760 0.7309 0.0311 0.251 Uiso 1 1 calc R . .
C24 C 0.1995(3) 0.7050(2) -0.00198(16) 0.258(6) Uani 1 1 d . . .
H24A H 0.2093 0.7242 -0.0117 0.386 Uiso 1 1 calc R . .
H24B H 0.1802 0.6989 -0.0142 0.386 Uiso 1 1 calc R . .
H24C H 0.2151 0.6871 -0.0024 0.386 Uiso 1 1 calc R . .
C25 C 0.11931(5) 0.72273(5) 0.18955(5) 0.0362(4) Uani 1 1 d . . .
C26 C 0.09845(7) 0.75373(7) 0.18904(8) 0.0635(7) Uani 1 1 d . . .
H26A H 0.0916 0.7579 0.1665 0.076 Uiso 1 1 calc R . .
H26B H 0.1120 0.7722 0.1959 0.076 Uiso 1 1 calc R . .
C27 C 0.06798(8) 0.75262(9) 0.21080(9) 0.0774(9) Uani 1 1 d . . .
H27A H 0.0743 0.7455 0.2327 0.093 Uiso 1 1 calc R . .
H27B H 0.0588 0.7746 0.2126 0.093 Uiso 1 1 calc R . .
C28 C 0.04299(9) 0.73061(11) 0.19812(14) 0.1139(16) Uani 1 1 d . . .
H28A H 0.0243 0.7307 0.2126 0.171 Uiso 1 1 calc R . .
H28B H 0.0518 0.7087 0.1967 0.171 Uiso 1 1 calc R . .
H28C H 0.0363 0.7378 0.1766 0.171 Uiso 1 1 calc R . .
C29 C 0.13229(4) 0.46009(5) 0.04632(4) 0.0333(3) Uani 1 1 d . . .
C30 C 0.15577(6) 0.48869(6) 0.04847(7) 0.0575(6) Uani 1 1 d . . .
H30A H 0.1446 0.5081 0.0402 0.069 Uiso 1 1 calc R . .
H30B H 0.1607 0.4926 0.0715 0.069 Uiso 1 1 calc R . .
C31 C 0.18753(9) 0.48504(10) 0.03038(11) 0.0955(13) Uani 1 1 d . . .
H31A H 0.1831 0.4850 0.0069 0.115 Uiso 1 1 calc R . .
H31B H 0.1972 0.4639 0.0360 0.115 Uiso 1 1 calc R . .
C32 C 0.21233(10) 0.51221(12) 0.03800(14) 0.1252(18) Uani 1 1 d . . .
H32A H 0.2321 0.5086 0.0255 0.188 Uiso 1 1 calc R . .
H32B H 0.2174 0.5120 0.0611 0.188 Uiso 1 1 calc R . .
H32C H 0.2031 0.5332 0.0322 0.188 Uiso 1 1 calc R . .
C33 C 0.01776(5) 0.47243(5) 0.08602(6) 0.0430(4) Uani 1 1 d . . .
C34A C -0.0115(3) 0.4524(4) 0.0979(3) 0.089(4) Uani 0.583(13) 1 d PD A 1
H34A H -0.0302 0.4671 0.1004 0.107 Uiso 0.583(13) 1 calc PR A 1
H34B H -0.0172 0.4365 0.0809 0.107 Uiso 0.583(13) 1 calc PR A 1
C35A C -0.0069(3) 0.4341(3) 0.1297(3) 0.132(5) Uani 0.583(13) 1 d PD A 1
H35A H -0.0021 0.4491 0.1477 0.159 Uiso 0.583(13) 1 calc PR A 1
H35B H 0.0108 0.4181 0.1280 0.159 Uiso 0.583(13) 1 calc PR A 1
C36A C -0.0410(4) 0.4166(3) 0.1350(5) 0.274(13) Uani 0.583(13) 1 d P A 1
H36A H -0.0411 0.4057 0.1560 0.410 Uiso 0.583(13) 1 calc PR A 1
H36B H -0.0444 0.4007 0.1178 0.410 Uiso 0.583(13) 1 calc PR A 1
H36C H -0.0583 0.4327 0.1344 0.410 Uiso 0.583(13) 1 calc PR A 1
C34B C -0.0099(3) 0.4480(4) 0.0867(5) 0.068(4) Uani 0.417(13) 1 d P A 2
H34C H -0.0016 0.4260 0.0826 0.082 Uiso 0.417(13) 1 calc PR A 2
H34D H -0.0260 0.4533 0.0699 0.082 Uiso 0.417(13) 1 calc PR A 2
C35B C -0.0256(4) 0.4498(4) 0.1208(5) 0.178(11) Uani 0.417(13) 1 d PD A 2
H35C H -0.0333 0.4721 0.1244 0.213 Uiso 0.417(13) 1 calc PR A 2
H35D H -0.0447 0.4355 0.1211 0.213 Uiso 0.417(13) 1 calc PR A 2
C36B C -0.0036(7) 0.4404(11) 0.1491(6) 0.33(3) Uani 0.417(13) 1 d PD A 2
H36D H -0.0158 0.4417 0.1693 0.497 Uiso 0.417(13) 1 calc PR A 2
H36E H 0.0148 0.4552 0.1500 0.497 Uiso 0.417(13) 1 calc PR A 2
H36F H 0.0041 0.4183 0.1460 0.497 Uiso 0.417(13) 1 calc PR A 2
C37 C 0.11774(5) 0.63146(5) 0.18223(5) 0.0359(4) Uani 1 1 d . . .
C38A C 0.08417(7) 0.61788(11) 0.17618(7) 0.0869(12) Uani 0.606(9) 1 d P B 1
H38A H 0.0863 0.5961 0.1666 0.104 Uiso 0.606(9) 1 calc PR B 1
H38B H 0.0731 0.6317 0.1601 0.104 Uiso 0.606(9) 1 calc PR B 1
C39A C 0.06274(14) 0.6155(3) 0.20678(14) 0.111(4) Uani 0.606(9) 1 d P B 1
H39A H 0.0580 0.5923 0.2101 0.133 Uiso 0.606(9) 1 calc PR B 1
H39B H 0.0762 0.6225 0.2252 0.133 Uiso 0.606(9) 1 calc PR B 1
C40A C 0.0342(2) 0.6315(2) 0.20931(16) 0.198(4) Uani 0.606(9) 1 d P B 1
H40A H 0.0243 0.6266 0.2302 0.297 Uiso 0.606(9) 1 calc PR B 1
H40B H 0.0197 0.6245 0.1919 0.297 Uiso 0.606(9) 1 calc PR B 1
H40C H 0.0380 0.6547 0.2076 0.297 Uiso 0.606(9) 1 calc PR B 1
C38B C 0.08417(7) 0.61788(11) 0.17618(7) 0.0869(12) Uani 0.394(9) 1 d P B 2
H38C H 0.0833 0.6114 0.1532 0.104 Uiso 0.394(9) 1 calc PR B 2
H38D H 0.0823 0.5978 0.1891 0.104 Uiso 0.394(9) 1 calc PR B 2
C39B C 0.05643(19) 0.6360(2) 0.1822(3) 0.090(4) Uani 0.394(9) 1 d P B 2
H39C H 0.0431 0.6344 0.1625 0.108 Uiso 0.394(9) 1 calc PR B 2
H39D H 0.0637 0.6588 0.1835 0.108 Uiso 0.394(9) 1 calc PR B 2
C40B C 0.0342(2) 0.6315(2) 0.20931(16) 0.198(4) Uani 0.394(9) 1 d P B 2
H40D H 0.0171 0.6478 0.2083 0.297 Uiso 0.394(9) 1 calc PR B 2
H40E H 0.0460 0.6337 0.2297 0.297 Uiso 0.394(9) 1 calc PR B 2
H40F H 0.0246 0.6099 0.2081 0.297 Uiso 0.394(9) 1 calc PR B 2
H1WB H 0.2029(8) 0.6794(8) 0.2271(8) 0.073(10) Uiso 1 1 d . . .
H2WA H 0.0764(8) 0.5161(8) 0.0433(8) 0.071(10) Uiso 1 1 d . . .
H2WB H 0.0515(7) 0.5172(7) 0.0648(7) 0.054(7) Uiso 1 1 d . . .
H1WA H 0.1845(7) 0.7046(8) 0.2230(7) 0.061(8) Uiso 1 1 d . . .
O1 O 0.24348(4) 0.75906(4) 0.17273(4) 0.0481(4) Uani 1 1 d . . .
O2 O 0.20862(3) 0.72152(3) 0.15403(4) 0.0378(3) Uani 1 1 d . B .
O1W O 0.18691(4) 0.68480(4) 0.21591(3) 0.0366(3) Uani 1 1 d . B .
O3 O 0.21193(4) 0.64093(4) 0.16150(5) 0.0516(4) Uani 1 1 d . B .
O2W O 0.07195(4) 0.52389(3) 0.06040(4) 0.0362(3) Uani 1 1 d . A .
O4 O 0.19220(4) 0.60791(4) 0.12235(5) 0.0542(4) Uani 1 1 d . B .
O5 O 0.15614(4) 0.61102(4) 0.05745(4) 0.0553(4) Uani 1 1 d . B .
O6 O 0.11882(4) 0.57596(4) 0.03823(4) 0.0495(4) Uani 1 1 d . A .
O7 O 0.12924(4) 0.51975(4) 0.11560(4) 0.0457(3) Uani 1 1 d . A .
O8 O 0.12313(3) 0.57381(3) 0.11518(3) 0.0384(3) Uani 1 1 d . A .
O9 O 0.09585(4) 0.45844(4) 0.14555(4) 0.0471(3) Uani 1 1 d . A .
O10 O 0.09295(3) 0.62811(3) 0.09053(3) 0.0369(3) Uani 1 1 d . A .
O11 O 0.16750(4) 0.72726(4) 0.09491(4) 0.0487(4) Uani 1 1 d . B .
O12 O 0.16573(4) 0.67445(3) 0.10839(3) 0.0376(3) Uani 1 1 d . B .
O13 O 0.14206(3) 0.72013(3) 0.16796(3) 0.0348(3) Uani 1 1 d . B .
O14 O 0.11476(4) 0.70226(4) 0.21146(4) 0.0438(3) Uani 1 1 d . . .
O15 O 0.11123(3) 0.45672(3) 0.06955(3) 0.0338(3) Uani 1 1 d . A .
O16 O 0.05889(4) 0.52255(4) 0.13417(4) 0.0447(3) Uani 1 1 d . A .
O17 O 0.04656(3) 0.46042(3) 0.09033(4) 0.0381(3) Uani 1 1 d . A .
O18 O 0.01277(4) 0.50117(4) 0.07683(4) 0.0490(4) Uani 1 1 d . A .
O19 O 0.12861(4) 0.63146(4) 0.21078(4) 0.0477(4) Uani 1 1 d . B .
O20 O 0.13388(3) 0.64243(3) 0.15775(3) 0.0390(3) Uani 1 1 d . B .
Mn1 Mn 0.088604(7) 0.490562(6) 0.105270(7) 0.03268(8) Uani 1 1 d . . .
Mn2 Mn 0.175665(7) 0.677424(6) 0.162061(7) 0.03131(8) Uani 1 1 d . . .
Mn3 Mn 0.169209(7) 0.755565(7) 0.138448(7) 0.03290(8) Uani 1 1 d . . .
Mn4 Mn 0.145236(7) 0.623551(7) 0.106776(7) 0.03435(8) Uani 1 1 d . . .
Mn5 Mn 0.084365(6) 0.575898(7) 0.076279(7) 0.03056(8) Uani 1 1 d . . .

loop_
_atom_site_aniso_label
_atom_site_aniso_U_11
_atom_site_aniso_U_22
_atom_site_aniso_U_33
_atom_site_aniso_U_23
_atom_site_aniso_U_13
_atom_site_aniso_U_12
C1 0.0332(9) 0.0396(10) 0.0518(11) 0.0031(8) -0.0085(8) -0.0046(7)
C2 0.0425(14) 0.0709(19) 0.166(4) -0.036(2) -0.0196(19) 0.0095(13)
C3 0.215(7) 0.140(5) 0.200(7) 0.029(5) 0.130(6) 0.090(5)
C4 0.213(9) 0.151(6) 0.409(15) -0.062(8) 0.197(10) 0.011(6)
C5 0.0354(10) 0.0403(10) 0.0645(14) 0.0000(9) -0.0054(9) 0.0024(8)
C6 0.0524(15) 0.0764(19) 0.121(3) -0.0255(19) -0.0239(17) 0.0276(14)
C7 0.090(3) 0.146(5) 0.207(6) -0.070(4) -0.010(4) 0.059(3)
C8 0.179(7) 0.242(10) 0.324(13) -0.104(9) -0.008(8) 0.130(7)
C9 0.0459(11) 0.0545(12) 0.0393(10) -0.0078(9) 0.0072(8) -0.0027(9)
C10 0.087(2) 0.124(3) 0.0585(17) -0.0277(19) 0.0318(16) -0.028(2)
C11 0.226(7) 0.218(7) 0.170(6) -0.095(5) 0.147(6) -0.126(6)
C12 0.409(16) 0.410(16) 0.261(11) -0.153(11) 0.272(11) -0.235(13)
C13 0.0332(8) 0.0347(9) 0.0368(9) -0.0029(7) -0.0059(7) -0.0018(7)
C14 0.0611(14) 0.0472(12) 0.0538(13) 0.0028(10) -0.0269(11) -0.0045(10)
C15 0.102(2) 0.0533(14) 0.0566(15) 0.0082(12) -0.0330(15) -0.0029(14)
C16 0.119(3) 0.105(3) 0.0595(18) 0.0040(18) -0.0021(19) -0.020(2)
C17 0.0364(9) 0.0311(8) 0.0440(10) -0.0025(7) -0.0095(7) 0.0015(7)
C18 0.0587(15) 0.0340(11) 0.114(2) -0.0066(13) -0.0256(15) -0.0029(10)
C19 0.096(3) 0.0476(17) 0.250(7) 0.020(3) -0.045(4) 0.0017(18)
C20 0.243(8) 0.119(4) 0.222(8) 0.077(5) -0.135(7) -0.039(5)
C21 0.0493(11) 0.0384(9) 0.0333(9) 0.0005(7) -0.0020(8) -0.0103(8)
C22 0.173(4) 0.0653(18) 0.0406(13) -0.0069(12) 0.0250(18) -0.031(2)
C23 0.416(12) 0.133(5) 0.079(3) -0.016(3) 0.110(5) -0.078(6)
C24 0.443(16) 0.224(9) 0.106(5) 0.018(5) 0.124(7) -0.054(9)
C25 0.0329(8) 0.0383(9) 0.0376(9) 0.0089(7) -0.0012(7) 0.0004(7)
C26 0.0580(14) 0.0539(14) 0.0785(18) 0.0213(13) 0.0160(13) 0.0147(11)
C27 0.0623(17) 0.082(2) 0.088(2) 0.0184(17) 0.0178(15) 0.0238(15)
C28 0.062(2) 0.104(3) 0.176(5) 0.019(3) -0.005(3) 0.006(2)
C29 0.0296(8) 0.0352(8) 0.0351(8) -0.0048(7) -0.0048(6) 0.0038(6)
C30 0.0516(13) 0.0516(13) 0.0692(16) -0.0181(11) 0.0142(11) -0.0150(10)
C31 0.071(2) 0.104(3) 0.111(3) -0.031(2) 0.038(2) -0.033(2)
C32 0.076(2) 0.121(4) 0.179(5) 0.001(3) 0.024(3) -0.045(2)
C33 0.0323(9) 0.0421(10) 0.0547(12) -0.0053(9) -0.0061(8) 0.0039(8)
C34A 0.057(5) 0.071(7) 0.140(10) 0.016(7) 0.009(6) -0.002(4)
C35A 0.124(8) 0.105(7) 0.167(10) 0.040(7) 0.086(7) 0.005(6)
C36A 0.268(19) 0.150(11) 0.40(3) 0.012(13) 0.24(2) -0.076(11)
C34B 0.021(3) 0.049(4) 0.134(11) -0.016(6) -0.001(5) 0.000(3)
C35B 0.152(14) 0.098(10) 0.28(2) -0.046(12) 0.168(17) -0.048(9)
C36B 0.41(5) 0.38(5) 0.20(3) 0.08(3) 0.14(3) 0.13(4)
C37 0.0369(9) 0.0370(9) 0.0336(8) -0.0031(7) -0.0053(7) -0.0052(7)
C38A 0.0491(14) 0.162(4) 0.0492(14) 0.0133(18) -0.0060(11) -0.0480(19)
C39A 0.055(3) 0.220(10) 0.059(3) 0.016(4) 0.002(2) -0.046(4)
C40A 0.250(9) 0.210(7) 0.134(5) 0.039(5) 0.104(6) 0.124(7)
C38B 0.0491(14) 0.162(4) 0.0492(14) 0.0133(18) -0.0060(11) -0.0480(19)
C39B 0.047(4) 0.081(6) 0.141(10) 0.018(6) 0.012(5) 0.007(4)
C40B 0.250(9) 0.210(7) 0.134(5) 0.039(5) 0.104(6) 0.124(7)
O1 0.0384(7) 0.0434(8) 0.0626(9) -0.0030(7) -0.0091(7) -0.0102(6)
O2 0.0316(6) 0.0328(6) 0.0490(8) 0.0039(5) -0.0059(5) -0.0056(5)
O1W 0.0368(7) 0.0404(7) 0.0325(6) 0.0029(5) -0.0081(5) 0.0006(6)
O3 0.0448(8) 0.0433(8) 0.0668(10) -0.0051(7) -0.0140(7) 0.0069(6)
O2W 0.0411(7) 0.0321(6) 0.0356(7) -0.0074(5) -0.0008(5) 0.0022(5)
O4 0.0409(8) 0.0484(9) 0.0733(11) -0.0079(8) -0.0125(8) 0.0048(7)
O5 0.0562(9) 0.0631(10) 0.0465(9) -0.0147(7) 0.0101(7) -0.0155(8)
O6 0.0445(8) 0.0601(9) 0.0438(8) -0.0135(7) 0.0059(6) -0.0063(7)
O7 0.0439(8) 0.0365(7) 0.0568(9) -0.0137(6) -0.0087(7) -0.0001(6)
O8 0.0386(7) 0.0340(6) 0.0428(7) 0.0030(5) -0.0132(6) -0.0038(5)
O9 0.0658(10) 0.0365(7) 0.0391(7) -0.0004(6) -0.0093(7) 0.0054(7)
O10 0.0357(6) 0.0319(6) 0.0432(7) -0.0053(5) -0.0085(5) 0.0014(5)
O11 0.0704(10) 0.0359(7) 0.0398(7) 0.0022(6) -0.0083(7) -0.0076(7)
O12 0.0451(7) 0.0336(6) 0.0341(6) 0.0007(5) -0.0042(5) -0.0085(5)
O13 0.0328(6) 0.0325(6) 0.0392(7) 0.0054(5) 0.0015(5) -0.0018(5)
O14 0.0382(7) 0.0488(8) 0.0443(7) 0.0206(6) -0.0022(6) 0.0013(6)
O15 0.0341(6) 0.0317(6) 0.0356(6) -0.0046(5) -0.0003(5) 0.0017(5)
O16 0.0536(8) 0.0417(7) 0.0389(7) -0.0034(6) -0.0021(6) 0.0190(6)
O17 0.0327(6) 0.0334(6) 0.0483(8) -0.0056(5) -0.0039(5) 0.0062(5)
O18 0.0403(7) 0.0420(8) 0.0647(10) -0.0012(7) -0.0081(7) 0.0116(6)
O19 0.0620(9) 0.0422(8) 0.0390(7) 0.0001(6) -0.0178(7) -0.0061(7)
O20 0.0399(7) 0.0381(7) 0.0391(7) -0.0040(5) 0.0002(5) -0.0109(5)
Mn1 0.03655(15) 0.02674(13) 0.03475(14) -0.00465(10) -0.00451(10) 0.00406(10)
Mn2 0.03281(14) 0.02820(13) 0.03291(14) 0.00096(10) -0.00591(10) -0.00412(10)
Mn3 0.03512(14) 0.02750(13) 0.03607(14) 0.00509(10) -0.00313(10) -0.00444(10)
Mn4 0.03346(14) 0.03276(14) 0.03685(15) -0.00443(10) -0.00441(11) -0.00502(10)
Mn5 0.02832(13) 0.03061(14) 0.03275(14) -0.00487(10) -0.00402(10) 0.00104(9)

loop_
_atom_type_symbol
_atom_type_description
_atom_type_scat_dispersion_real
_atom_type_scat_dispersion_imag
_atom_type_scat_source
C C 0.0033 0.0016 'International Tables Vol C Tables 4.2.6.8 and 6.1.1.4'
H H 0.0000 0.0000 'International Tables Vol C Tables 4.2.6.8 and 6.1.1.4'
O O 0.0106 0.0060 'International Tables Vol C Tables 4.2.6.8 and 6.1.1.4'
Mn Mn 0.3368 0.7283 'International Tables Vol C Tables 4.2.6.8 and 6.1.1.4'

loop_
_geom_angle_atom_site_label_1
_geom_angle_atom_site_label_2
_geom_angle_atom_site_label_3
_geom_angle
_geom_angle_site_symmetry_1
_geom_angle_site_symmetry_3
O1 C1 O2 122.73(19) . .
O1 C1 C2 120.4(2) . .
O2 C1 C2 116.8(2) . .
C1 C2 C3 113.6(4) . .
C1 C2 H2A 108.8 . .
C3 C2 H2A 108.8 . .
C1 C2 H2B 108.8 . .
C3 C2 H2B 108.8 . .
H2A C2 H2B 107.7 . .
C4 C3 C2 113.7(7) . .
C4 C3 H3A 108.8 . .
C2 C3 H3A 108.8 . .
C4 C3 H3B 108.8 . .
C2 C3 H3B 108.8 . .
H3A C3 H3B 107.7 . .
C3 C4 H4A 109.5 . .
C3 C4 H4B 109.5 . .
H4A C4 H4B 109.5 . .
C3 C4 H4C 109.5 . .
H4A C4 H4C 109.5 . .
H4B C4 H4C 109.5 . .
O4 C5 O3 125.9(2) . .
O4 C5 C6 116.7(2) . .
O3 C5 C6 117.3(2) . .
C7 C6 C5 117.4(3) . .
C7 C6 H6A 107.9 . .
C5 C6 H6A 107.9 . .
C7 C6 H6B 107.9 . .
C5 C6 H6B 107.9 . .
H6A C6 H6B 107.2 . .
C8 C7 C6 116.8(6) . .
C8 C7 H7A 108.1 . .
C6 C7 H7A 108.1 . .
C8 C7 H7B 108.1 . .
C6 C7 H7B 108.1 . .
H7A C7 H7B 107.3 . .
C7 C8 H8A 109.5 . .
C7 C8 H8B 109.5 . .
H8A C8 H8B 109.5 . .
C7 C8 H8C 109.5 . .
H8A C8 H8C 109.5 . .
H8B C8 H8C 109.5 . .
O5 C9 O6 125.7(2) . .
O5 C9 C10 117.9(2) . .
O6 C9 C10 116.4(2) . .
C11 C10 C9 118.6(3) . .
C11 C10 H10A 107.7 . .
C9 C10 H10A 107.7 . .
C11 C10 H10B 107.7 . .
C9 C10 H10B 107.7 . .
H10A C10 H10B 107.1 . .
C10 C11 C12 113.6(5) . .
C10 C11 H11A 108.8 . .
C12 C11 H11A 108.8 . .
C10 C11 H11B 108.8 . .
C12 C11 H11B 108.8 . .
H11A C11 H11B 107.7 . .
C11 C12 H12A 109.5 . .
C11 C12 H12B 109.5 . .
H12A C12 H12B 109.5 . .
C11 C12 H12C 109.5 . .
H12A C12 H12C 109.5 . .
H12B C12 H12C 109.5 . .
O7 C13 O8 123.37(17) . .
O7 C13 C14 117.29(18) . .
O8 C13 C14 119.32(17) . .
C15 C14 C13 113.4(2) . .
C15 C14 H14A 108.9 . .
C13 C14 H14A 108.9 . .
C15 C14 H14B 108.9 . .
C13 C14 H14B 108.9 . .
H14A C14 H14B 107.7 . .
C16 C15 C14 112.7(3) . .
C16 C15 H15A 109.0 . .
C14 C15 H15A 109.0 . .
C16 C15 H15B 109.0 . .
C14 C15 H15B 109.0 . .
H15A C15 H15B 107.8 . .
C15 C16 H16A 109.5 . .
C15 C16 H16B 109.5 . .
H16A C16 H16B 109.5 . .
C15 C16 H16C 109.5 . .
H16A C16 H16C 109.5 . .
H16B C16 H16C 109.5 . .
O9 C17 O10 124.07(18) 35_665 .
O9 C17 C18 119.24(19) 35_665 .
O10 C17 C18 116.70(19) . .
C19 C18 C17 118.9(3) . .
C19 C18 H18A 107.6 . .
C17 C18 H18A 107.6 . .
C19 C18 H18B 107.6 . .
C17 C18 H18B 107.6 . .
H18A C18 H18B 107.0 . .
C18 C19 C20 117.1(6) . .
C18 C19 H19A 108.0 . .
C20 C19 H19A 108.0 . .
C18 C19 H19B 108.0 . .
C20 C19 H19B 108.0 . .
H19A C19 H19B 107.3 . .
C19 C20 H20A 109.5 . .
C19 C20 H20B 109.5 . .
H20A C20 H20B 109.5 . .
C19 C20 H20C 109.5 . .
H20A C20 H20C 109.5 . .
H20B C20 H20C 109.5 . .
O11 C21 O12 123.80(19) . .
O11 C21 C22 118.0(2) . .
O12 C21 C22 118.2(2) . .
C23 C22 C21 119.5(3) . .
C23 C22 H22A 107.4 . .
C21 C22 H22A 107.4 . .
C23 C22 H22B 107.4 . .
C21 C22 H22B 107.4 . .
H22A C22 H22B 107.0 . .
C22 C23 C24 123.2(6) . .
C22 C23 H23A 106.5 . .
C24 C23 H23A 106.5 . .
C22 C23 H23B 106.5 . .
C24 C23 H23B 106.5 . .
H23A C23 H23B 106.5 . .
C23 C24 H24A 109.5 . .
C23 C24 H24B 109.5 . .
H24A C24 H24B 109.5 . .
C23 C24 H24C 109.5 . .
H24A C24 H24C 109.5 . .
H24B C24 H24C 109.5 . .
O14 C25 O13 123.25(18) . .
O14 C25 C26 119.07(19) . .
O13 C25 C26 117.57(17) . .
C25 C26 C27 114.9(2) . .
C25 C26 H26A 108.5 . .
C27 C26 H26A 108.5 . .
C25 C26 H26B 108.5 . .
C27 C26 H26B 108.5 . .
H26A C26 H26B 107.5 . .
C28 C27 C26 112.5(3) . .
C28 C27 H27A 109.1 . .
C26 C27 H27A 109.1 . .
C28 C27 H27B 109.1 . .
C26 C27 H27B 109.1 . .
H27A C27 H27B 107.8 . .
C27 C28 H28A 109.5 . .
C27 C28 H28B 109.5 . .
H28A C28 H28B 109.5 . .
C27 C28 H28C 109.5 . .
H28A C28 H28C 109.5 . .
H28B C28 H28C 109.5 . .
O16 C29 O15 123.29(18) 32_565 .
O16 C29 C30 119.14(18) 32_565 .
O15 C29 C30 117.57(17) . .
C31 C30 C29 116.2(2) . .
C31 C30 H30A 108.2 . .
C29 C30 H30A 108.2 . .
C31 C30 H30B 108.2 . .
C29 C30 H30B 108.2 . .
H30A C30 H30B 107.4 . .
C30 C31 C32 113.5(3) . .
C30 C31 H31A 108.9 . .
C32 C31 H31A 108.9 . .
C30 C31 H31B 108.9 . .
C32 C31 H31B 108.9 . .
H31A C31 H31B 107.7 . .
C31 C32 H32A 109.5 . .
C31 C32 H32B 109.5 . .
H32A C32 H32B 109.5 . .
C31 C32 H32C 109.5 . .
H32A C32 H32C 109.5 . .
H32B C32 H32C 109.5 . .
O18 C33 O17 123.3(2) . .
O18 C33 C34B 120.3(6) . .
O17 C33 C34B 115.5(6) . .
O18 C33 C34A 118.1(5) . .
O17 C33 C34A 117.9(5) . .
C34B C33 C34A 18.8(9) . .
C35A C34A C33 116.2(9) . .
C35A C34A H34A 108.2 . .
C33 C34A H34A 108.2 . .
C35A C34A H34B 108.2 . .
C33 C34A H34B 108.2 . .
H34A C34A H34B 107.4 . .
C34A C35A C36A 103.3(12) . .
C34A C35A H35A 111.1 . .
C36A C35A H35A 111.1 . .
C34A C35A H35B 111.1 . .
C36A C35A H35B 111.1 . .
H35A C35A H35B 109.1 . .
C35A C36A H36A 109.5 . .
C35A C36A H36B 109.5 . .
H36A C36A H36B 109.5 . .
C35A C36A H36C 109.5 . .
H36A C36A H36C 109.5 . .
H36B C36A H36C 109.5 . .
C33 C34B C35B 107.4(11) . .
C33 C34B H34C 110.2 . .
C35B C34B H34C 110.2 . .
C33 C34B H34D 110.2 . .
C35B C34B H34D 110.2 . .
H34C C34B H34D 108.5 . .
C36B C35B C34B 115.7(16) . .
C36B C35B H35C 108.4 . .
C34B C35B H35C 108.4 . .
C36B C35B H35D 108.4 . .
C34B C35B H35D 108.4 . .
H35C C35B H35D 107.4 . .
C35B C36B H36D 109.5 . .
C35B C36B H36E 109.5 . .
H36D C36B H36E 109.5 . .
C35B C36B H36F 109.5 . .
H36D C36B H36F 109.5 . .
H36E C36B H36F 109.5 . .
O19 C37 O20 123.21(18) . .
O19 C37 C38A 118.6(2) . .
O20 C37 C38A 118.14(18) . .
C37 C38A C39A 114.3(3) . .
C37 C38A H38A 108.7 . .
C39A C38A H38A 108.7 . .
C37 C38A H38B 108.7 . .
C39A C38A H38B 108.7 . .
H38A C38A H38B 107.6 . .
C40A C39A C38A 122.0(6) . .
C40A C39A H39A 106.8 . .
C38A C39A H39A 106.8 . .
C40A C39A H39B 106.8 . .
C38A C39A H39B 106.8 . .
H39A C39A H39B 106.7 . .
C39A C40A H40A 109.5 . .
C39A C40A H40B 109.5 . .
H40A C40A H40B 109.5 . .
C39A C40A H40C 109.5 . .
H40A C40A H40C 109.5 . .
H40B C40A H40C 109.5 . .
H39C C39B H39D 106.2 . .
C1 O2 Mn3 122.60(12) . .
C1 O2 Mn2 139.65(13) . .
Mn3 O2 Mn2 96.22(5) . .
Mn2 O1W Mn3 105.69(6) . 43_556
Mn2 O1W H1WB 131(2) . .
Mn3 O1W H1WB 108(2) 43_556 .
Mn2 O1W H1WA 115(2) . .
Mn3 O1W H1WA 90(2) 43_556 .
H1WB O1W H1WA 99(3) . .
C5 O3 Mn2 127.12(14) . .
Mn5 O2W Mn1 104.50(5) . .
Mn5 O2W H2WA 125(2) . .
Mn1 O2W H2WA 113(2) . .
Mn5 O2W H2WB 115.7(18) . .
Mn1 O2W H2WB 86.4(18) . .
H2WA O2W H2WB 106(3) . .
C5 O4 Mn4 138.21(15) . .
C9 O5 Mn4 137.33(15) . .
C9 O6 Mn5 128.33(14) . .
C13 O7 Mn1 137.81(14) . .
C13 O8 Mn5 124.64(11) . .
C13 O8 Mn4 132.07(12) . .
Mn5 O8 Mn4 98.09(5) . .
C17 O9 Mn1 137.04(13) 32_565 .
C17 O10 Mn5 127.68(12) . .
C17 O10 Mn4 132.07(12) . .
Mn5 O10 Mn4 98.45(5) . .
C21 O11 Mn3 136.62(14) . .
C21 O12 Mn2 125.97(12) . .
C21 O12 Mn4 135.31(12) . .
Mn2 O12 Mn4 98.47(5) . .
C25 O13 Mn3 133.65(12) . .
C25 O13 Mn2 125.66(12) . .
Mn3 O13 Mn2 98.39(5) . .
C25 O14 Mn3 144.42(13) . 43_556
C29 O15 Mn1 134.26(12) . .
C29 O15 Mn5 126.65(11) . 32_565
Mn1 O15 Mn5 97.28(5) . 32_565
C29 O16 Mn1 142.74(13) 35_665 .
C33 O17 Mn1 122.58(13) . .
C33 O17 Mn5 139.42(13) . 32_565
Mn1 O17 Mn5 96.05(5) . 32_565
C37 O19 Mn3 132.71(14) . 43_556
C37 O20 Mn2 123.80(12) . .
C37 O20 Mn4 134.78(12) . .
Mn2 O20 Mn4 97.68(5) . .
O7 Mn1 O9 94.90(7) . .
O7 Mn1 O16 89.47(6) . .
O9 Mn1 O16 91.66(6) . .
O7 Mn1 O17 175.55(6) . .
O9 Mn1 O17 88.74(6) . .
O16 Mn1 O17 92.98(6) . .
O7 Mn1 O15 99.09(5) . .
O9 Mn1 O15 93.82(5) . .
O16 Mn1 O15 169.39(6) . .
O17 Mn1 O15 78.07(5) . .
O7 Mn1 O2W 93.22(6) . .
O9 Mn1 O2W 171.20(6) . .
O16 Mn1 O2W 85.04(5) . .
O17 Mn1 O2W 83.31(5) . .
O15 Mn1 O2W 88.22(5) . .
O3 Mn2 O12 94.51(6) . .
O3 Mn2 O13 171.37(6) . .
O12 Mn2 O13 92.10(5) . .
O3 Mn2 O20 94.81(6) . .
O12 Mn2 O20 75.45(5) . .
O13 Mn2 O20 92.21(5) . .
O3 Mn2 O1W 87.82(6) . .
O12 Mn2 O1W 175.31(5) . .
O13 Mn2 O1W 85.19(5) . .
O20 Mn2 O1W 108.45(5) . .
O3 Mn2 O2 98.23(6) . .
O12 Mn2 O2 90.52(5) . .
O13 Mn2 O2 76.15(5) . .
O20 Mn2 O2 161.56(5) . .
O1W Mn2 O2 85.11(5) . .
O19 Mn3 O11 99.89(7) 46_465 .
O19 Mn3 O14 87.99(6) 46_465 46_465
O11 Mn3 O14 89.13(6) . 46_465
O19 Mn3 O13 99.56(5) 46_465 .
O11 Mn3 O13 94.85(6) . .
O14 Mn3 O13 170.71(6) 46_465 .
O19 Mn3 O2 174.29(6) 46_465 .
O11 Mn3 O2 85.57(6) . .
O14 Mn3 O2 93.80(6) 46_465 .
O13 Mn3 O2 78.17(5) . .
O19 Mn3 O1W 92.01(6) 46_465 46_465
O11 Mn3 O1W 166.16(6) . 46_465
O14 Mn3 O1W 84.22(5) 46_465 46_465
O13 Mn3 O1W 90.07(5) . 46_465
O2 Mn3 O1W 82.79(5) . 46_465
O4 Mn4 O5 91.27(7) . .
O4 Mn4 O12 86.15(6) . .
O5 Mn4 O12 99.95(6) . .
O4 Mn4 O10 167.17(6) . .
O5 Mn4 O10 86.52(6) . .
O12 Mn4 O10 106.68(5) . .
O4 Mn4 O8 92.59(6) . .
O5 Mn4 O8 90.66(6) . .
O12 Mn4 O8 169.34(5) . .
O10 Mn4 O8 74.81(5) . .
O4 Mn4 O20 90.69(6) . .
O5 Mn4 O20 174.05(6) . .
O12 Mn4 O20 74.59(5) . .
O10 Mn4 O20 92.78(5) . .
O8 Mn4 O20 94.86(5) . .
O6 Mn5 O15 170.02(6) . 35_665
O6 Mn5 O10 94.96(6) . .
O15 Mn5 O10 93.59(5) 35_665 .
O6 Mn5 O8 92.95(6) . .
O15 Mn5 O8 94.22(5) 35_665 .
O10 Mn5 O8 75.02(5) . .
O6 Mn5 O17 98.28(6) . 35_665
O15 Mn5 O17 76.42(5) 35_665 35_665
O10 Mn5 O17 91.03(5) . 35_665
O8 Mn5 O17 162.83(5) . 35_665
O6 Mn5 O2W 86.53(6) . .
O15 Mn5 O2W 84.59(5) 35_665 .
O10 Mn5 O2W 175.81(5) . .
O8 Mn5 O2W 108.85(5) . .
O17 Mn5 O2W 84.88(5) 35_665 .

loop_
_geom_bond_atom_site_label_1
_geom_bond_atom_site_label_2
_geom_bond_distance
_geom_bond_site_symmetry_2
C1 O1 1.246(3) .
C1 O2 1.275(2) .
C1 C2 1.507(4) .
C2 C3 1.520(8) .
C2 H2A 0.9700 .
C2 H2B 0.9700 .
C3 C4 1.464(8) .
C3 H3A 0.9700 .
C3 H3B 0.9700 .
C4 H4A 0.9600 .
C4 H4B 0.9600 .
C4 H4C 0.9600 .
C5 O4 1.243(3) .
C5 O3 1.258(3) .
C5 C6 1.508(3) .
C6 C7 1.469(6) .
C6 H6A 0.9700 .
C6 H6B 0.9700 .
C7 C8 1.446(7) .
C7 H7A 0.9700 .
C7 H7B 0.9700 .
C8 H8A 0.9600 .
C8 H8B 0.9600 .
C8 H8C 0.9600 .
C9 O5 1.243(3) .
C9 O6 1.252(3) .
C9 C10 1.514(3) .
C10 C11 1.404(6) .
C10 H10A 0.9700 .
C10 H10B 0.9700 .
C11 C12 1.520(2) .
C11 H11A 0.9700 .
C11 H11B 0.9700 .
C12 H12A 0.9600 .
C12 H12B 0.9600 .
C12 H12C 0.9600 .
C13 O7 1.239(2) .
C13 O8 1.269(2) .
C13 C14 1.518(3) .
C14 C15 1.513(4) .
C14 H14A 0.9700 .
C14 H14B 0.9700 .
C15 C16 1.502(5) .
C15 H15A 0.9700 .
C15 H15B 0.9700 .
C16 H16A 0.9600 .
C16 H16B 0.9600 .
C16 H16C 0.9600 .
C17 O9 1.234(2) 35_665
C17 O10 1.272(2) .
C17 C18 1.515(3) .
C18 C19 1.440(4) .
C18 H18A 0.9700 .
C18 H18B 0.9700 .
C19 C20 1.462(8) .
C19 H19A 0.9700 .
C19 H19B 0.9700 .
C20 H20A 0.9600 .
C20 H20B 0.9600 .
C20 H20C 0.9600 .
C21 O11 1.233(3) .
C21 O12 1.276(2) .
C21 C22 1.497(3) .
C22 C23 1.390(6) .
C22 H22A 0.9700 .
C22 H22B 0.9700 .
C23 C24 1.445(7) .
C23 H23A 0.9700 .
C23 H23B 0.9700 .
C24 H24A 0.9600 .
C24 H24B 0.9600 .
C24 H24C 0.9600 .
C25 O14 1.231(2) .
C25 O13 1.277(2) .
C25 C26 1.516(3) .
C26 C27 1.520(4) .
C26 H26A 0.9700 .
C26 H26B 0.9700 .
C27 C28 1.446(5) .
C27 H27A 0.9700 .
C27 H27B 0.9700 .
C28 H28A 0.9600 .
C28 H28B 0.9600 .
C28 H28C 0.9600 .
C29 O16 1.237(2) 32_565
C29 O15 1.280(2) .
C29 C30 1.504(3) .
C30 C31 1.490(4) .
C30 H30A 0.9700 .
C30 H30B 0.9700 .
C31 C32 1.525(5) .
C31 H31A 0.9700 .
C31 H31B 0.9700 .
C32 H32A 0.9600 .
C32 H32B 0.9600 .
C32 H32C 0.9600 .
C33 O18 1.241(3) .
C33 O17 1.278(2) .
C33 C34B 1.497(16) .
C33 C34A 1.520(14) .
C34A C35A 1.500(2) .
C34A H34A 0.9700 .
C34A H34B 0.9700 .
C35A C36A 1.568(16) .
C35A H35A 0.9700 .
C35A H35B 0.9700 .
C36A H36A 0.9600 .
C36A H36B 0.9600 .
C36A H36C 0.9600 .
C34B C35B 1.53(2) .
C34B H34C 0.9700 .
C34B H34D 0.9700 .
C35B C36B 1.500(2) .
C35B H35C 0.9700 .
C35B H35D 0.9700 .
C36B H36D 0.9600 .
C36B H36E 0.9600 .
C36B H36F 0.9600 .
C37 O19 1.240(2) .
C37 O20 1.270(2) .
C37 C38A 1.490(3) .
C38A C39A 1.519(6) .
C38A H38A 0.9700 .
C38A H38B 0.9700 .
C39A C40A 1.332(9) .
C39A H39A 0.9700 .
C39A H39B 0.9700 .
C40A H40A 0.9600 .
C40A H40B 0.9600 .
C40A H40C 0.9600 .
C39B H39C 0.9700 .
C39B H39D 0.9700 .
O2 Mn3 2.2061(14) .
O2 Mn2 2.2574(13) .
O1W Mn2 2.2522(14) .
O1W Mn3 2.3681(15) 43_556
O1W H1WB 0.82(3) .
O1W H1WA 0.86(3) .
O3 Mn2 2.0879(16) .
O2W Mn5 2.2634(14) .
O2W Mn1 2.3664(15) .
O2W H2WA 0.78(3) .
O2W H2WB 0.89(3) .
O4 Mn4 2.1057(16) .
O5 Mn4 2.1120(16) .
O6 Mn5 2.0828(16) .
O7 Mn1 2.0732(15) .
O8 Mn5 2.2302(13) .
O8 Mn4 2.2350(14) .
O9 C17 1.234(2) 32_565
O9 Mn1 2.1111(15) .
O10 Mn5 2.2238(13) .
O10 Mn4 2.2293(14) .
O11 Mn3 2.1083(16) .
O12 Mn2 2.2183(14) .
O12 Mn4 2.2274(13) .
O13 Mn3 2.1716(13) .
O13 Mn2 2.2182(14) .
O14 Mn3 2.1245(14) 43_556
O15 Mn1 2.1978(13) .
O15 Mn5 2.2040(13) 32_565
O16 C29 1.237(2) 35_665
O16 Mn1 2.1247(14) .
O17 Mn1 2.1851(14) .
O17 Mn5 2.2584(13) 32_565
O19 Mn3 2.0907(15) 43_556
O20 Mn2 2.2189(13) .
O20 Mn4 2.2534(14) .
Mn3 O19 2.0907(15) 46_465
Mn3 O14 2.1245(14) 46_465
Mn3 O1W 2.3681(15) 46_465
Mn5 O15 2.2040(13) 35_665
Mn5 O17 2.2584(13) 35_665
